data_2209093
loop_
_publ_author_name
'Roqu\'e-Rosell, Nuria'
'Cironi, Pablo'
'Solans, Xavier'
'Albericio, Fernando'
'\'Alvarez, Mercedes'

_publ_section_title
;
 1-Hydroxy-6,7-dimethoxy-8-nitro-1,2,3,4-tetrahydroisoquinoline
;
_journal_coeditor_code BT2065
_journal_issue 6
_journal_name_full 'Acta Crystallographica Section E'
_journal_page_first o2285
_journal_page_last o2287
_journal_paper_doi 10.1107/S160053680601693X
_journal_volume 62
_journal_year 2006
_chemical_formula_iupac 'C11 H14 N2 O5'
_chemical_formula_moiety 'C11 H14 N2 O5'
_chemical_formula_sum 'C11 H14 N2 O5'
_chemical_formula_weight 254.24
_chemical_name_systematic
;
1-Hydroxy-6,7-dimethoxy-8-nitro-1,2,3,4-tetrahydroisoquinoline
;
_space_group_IT_number 2
_symmetry_cell_setting triclinic
_symmetry_space_group_name_Hall '-P 1'
_symmetry_space_group_name_H-M 'P -1'
_atom_sites_solution_hydrogens mixed
_atom_sites_solution_primary direct
_atom_sites_solution_secondary difmap
_audit_creation_method SHELXL-97
_cell_angle_alpha 80.04(9)
_cell_angle_beta 64.67(8)
_cell_angle_gamma 85.18(6)
_cell_formula_units_Z 2
_cell_length_a 8.587(7)
_cell_length_b 8.636(5)
_cell_length_c 8.746(14)
_cell_measurement_reflns_used 25
_cell_measurement_temperature 293(2)
_cell_measurement_theta_max 18
_cell_measurement_theta_min 8
_cell_volume 577.4(12)
_computing_cell_refinement CAD-4/PC
_computing_data_collection 'CAD-4/PC (Kretschmar, 1996)'
_computing_data_reduction 'CFEO (Solans, 1978)'
_computing_molecular_graphics 'ORTEP3.2 (Brueggemann & Schmid, 1990)'
_computing_publication_material 'PLATON (Spek, 2003)'
_computing_structure_refinement 'SHELXL97 (Sheldrick, 1998)'
_computing_structure_solution 'SHELXS97 (Sheldrick, 1998)'
_diffrn_ambient_temperature 293(2)
_diffrn_measured_fraction_theta_full 1.000
_diffrn_measured_fraction_theta_max 1.000
_diffrn_measurement_device_type 'Enraf--Nonius CAD-4'
_diffrn_measurement_method \w/2\q
_diffrn_radiation_monochromator graphite
_diffrn_radiation_source 'fine-focus sealed tube'
_diffrn_radiation_type MoK\a
_diffrn_radiation_wavelength 0.71073
_diffrn_reflns_av_R_equivalents 0.0000
_diffrn_reflns_av_sigmaI/netI 0.0238
_diffrn_reflns_limit_h_max 12
_diffrn_reflns_limit_h_min -10
_diffrn_reflns_limit_k_max 12
_diffrn_reflns_limit_k_min -11
_diffrn_reflns_limit_l_max 12
_diffrn_reflns_limit_l_min 0
_diffrn_reflns_number 3356
_diffrn_reflns_theta_full 29.97
_diffrn_reflns_theta_max 29.97
_diffrn_reflns_theta_min 2.39
_diffrn_standards_decay_% 0
_diffrn_standards_interval_time 120
_diffrn_standards_number 3
_exptl_absorpt_coefficient_mu 0.117
_exptl_absorpt_correction_type none
_exptl_crystal_colour colourless
_exptl_crystal_density_diffrn 1.462
_exptl_crystal_density_method 'not measured'
_exptl_crystal_description prism
_exptl_crystal_F_000 268
_exptl_crystal_size_max 0.4
_exptl_crystal_size_mid 0.2
_exptl_crystal_size_min 0.2
_refine_diff_density_max 0.234
_refine_diff_density_min -0.178
_refine_ls_extinction_method none
_refine_ls_goodness_of_fit_ref 1.078
_refine_ls_hydrogen_treatment mixed
_refine_ls_matrix_type full
_refine_ls_number_parameters 170
_refine_ls_number_reflns 3356
_refine_ls_number_restraints 3
_refine_ls_restrained_S_all 1.079
_refine_ls_R_factor_all 0.0699
_refine_ls_R_factor_gt 0.0397
_refine_ls_shift/su_max 0.000
_refine_ls_shift/su_mean 0.000
_refine_ls_structure_factor_coef Fsqd
_refine_ls_weighting_details 'calc w=1/[\s^2^(Fo^2^)+(0.0292P)^2^+0.1026P] where P=(Fo^2^+2Fc^2^)/3'
_refine_ls_weighting_scheme calc
_refine_ls_wR_factor_gt 0.0903
_refine_ls_wR_factor_ref 0.0974
_reflns_number_gt 2298
_reflns_number_total 3356
_reflns_threshold_expression I>2\s(I)
_cod_data_source_file bt2065.cif
_cod_data_source_block IIIa
_cod_original_cell_volume 577.4(11)
_cod_database_code 2209093
_cod_database_fobs_code 2209093

loop_
_symmetry_equiv_pos_as_xyz
'x, y, z'
'-x, -y, -z'

loop_
_atom_site_type_symbol
_atom_site_label
_atom_site_fract_x
_atom_site_fract_y
_atom_site_fract_z
_atom_site_U_iso_or_equiv
_atom_site_adp_type
_atom_site_calc_flag
_atom_site_refinement_flags
_atom_site_occupancy
O O1 0.4941(2) 0.28513(18) -0.00715(17) 0.0978(5) Uani d . 1
O O2 0.37603(17) 0.06798(18) 0.13553(15) 0.0835(4) Uani d . 1
O O3 0.22759(11) 0.38794(12) 0.64649(12) 0.0505(2) Uani d . 1
O O4 0.19553(11) 0.32718(12) 0.36703(12) 0.0498(2) Uani d . 1
O O5 0.85478(15) 0.19743(13) 0.00296(13) 0.0597(3) Uani d . 1
N N1 0.44888(14) 0.18835(16) 0.11867(14) 0.0482(3) Uani d . 1
N N2 0.88701(13) 0.00174(13) 0.20820(13) 0.0413(2) Uani d D 1
H H2N 0.8327(15) -0.0867(9) 0.2887(14) 0.050 Uiso d D 1
C C1 0.47871(15) 0.21569(14) 0.26640(15) 0.0361(3) Uani d . 1
C C2 0.63061(14) 0.16565(14) 0.28067(15) 0.0358(3) Uani d . 1
C C3 0.64549(15) 0.19049(14) 0.42675(15) 0.0373(3) Uani d . 1
C C4 0.51163(15) 0.26338(15) 0.55289(15) 0.0384(3) Uani d . 1
H H4 0.5229 0.2776 0.6507 0.046 Uiso calc R 1
C C5 0.36255(15) 0.31454(15) 0.53348(15) 0.0376(3) Uani d . 1
C C6 0.34426(14) 0.28961(15) 0.38693(15) 0.0375(3) Uani d . 1
C C7 0.77265(16) 0.08480(16) 0.14437(16) 0.0428(3) Uani d D 1
H H7 0.7195 0.0090 0.1103 0.051 Uiso calc R 1
C C8 0.94764(17) 0.0979(2) 0.29013(19) 0.0580(4) Uani d D 1
H H8 0.9946 0.1944 0.2132 0.070 Uiso calc R 1
H H8A 1.0392 0.0426 0.3151 0.070 Uiso calc R 1
C C9 0.80529(16) 0.13640(18) 0.45218(17) 0.0471(3) Uani d . 1
H H9 0.8423 0.2185 0.4918 0.056 Uiso calc R 1
H H9A 0.7791 0.0441 0.5394 0.056 Uiso calc R 1
C C10 0.1826(2) 0.4874(2) 0.2966(2) 0.0705(5) Uani d . 1
H H10 0.2813 0.5130 0.1898 0.085 Uiso calc R 1
H H10A 0.1780 0.5548 0.3749 0.085 Uiso calc R 1
H H10B 0.0798 0.5019 0.2776 0.085 Uiso calc R 1
C C11 0.2369(2) 0.41194(18) 0.79995(17) 0.0534(4) Uani d . 1
H H11 0.2311 0.3124 0.8707 0.064 Uiso calc R 1
H H11A 0.1423 0.4777 0.8606 0.064 Uiso calc R 1
H H11B 0.3436 0.4619 0.7716 0.064 Uiso calc R 1
H H5O 0.937(2) 0.154(2) -0.069(2) 0.067(5) Uiso d . 1

loop_
_atom_site_aniso_label
_atom_site_aniso_U_11
_atom_site_aniso_U_22
_atom_site_aniso_U_33
_atom_site_aniso_U_12
_atom_site_aniso_U_13
_atom_site_aniso_U_23
O1 0.1473(13) 0.1080(11) 0.0671(8) -0.0123(10) -0.0786(9) 0.0090(8)
O2 0.0737(8) 0.1224(11) 0.0679(8) -0.0239(8) -0.0277(6) -0.0434(8)
O3 0.0393(5) 0.0701(6) 0.0483(5) 0.0175(4) -0.0217(4) -0.0241(5)
O4 0.0328(4) 0.0679(6) 0.0578(6) 0.0118(4) -0.0278(4) -0.0150(5)
O5 0.0583(6) 0.0655(7) 0.0437(6) 0.0202(5) -0.0151(5) -0.0066(5)
N1 0.0390(6) 0.0727(8) 0.0437(6) 0.0121(5) -0.0255(5) -0.0207(6)
N2 0.0395(5) 0.0442(6) 0.0432(6) 0.0174(4) -0.0219(5) -0.0106(5)
C1 0.0325(6) 0.0462(7) 0.0361(6) 0.0049(5) -0.0204(5) -0.0096(5)
C2 0.0315(5) 0.0435(6) 0.0369(6) 0.0068(5) -0.0185(5) -0.0098(5)
C3 0.0337(6) 0.0444(7) 0.0413(6) 0.0072(5) -0.0234(5) -0.0088(5)
C4 0.0353(6) 0.0490(7) 0.0377(6) 0.0058(5) -0.0209(5) -0.0117(5)
C5 0.0314(6) 0.0456(7) 0.0378(6) 0.0054(5) -0.0166(5) -0.0089(5)
C6 0.0299(5) 0.0466(7) 0.0419(6) 0.0057(5) -0.0209(5) -0.0090(5)
C7 0.0372(6) 0.0526(7) 0.0445(7) 0.0155(5) -0.0224(5) -0.0159(6)
C8 0.0388(7) 0.0877(11) 0.0593(9) 0.0186(7) -0.0308(7) -0.0226(8)
C9 0.0387(6) 0.0655(9) 0.0469(7) 0.0116(6) -0.0283(6) -0.0120(6)
C10 0.0585(9) 0.0732(11) 0.0861(12) 0.0190(8) -0.0434(9) -0.0026(9)
C11 0.0544(8) 0.0645(9) 0.0408(7) 0.0130(7) -0.0182(6) -0.0185(7)

loop_
_atom_type_symbol
_atom_type_description
_atom_type_scat_dispersion_real
_atom_type_scat_dispersion_imag
_atom_type_scat_source
C C 0.0033 0.0016 'International Tables Vol C Tables 4.2.6.8 and 6.1.1.4'
H H 0.0000 0.0000 'International Tables Vol C Tables 4.2.6.8 and 6.1.1.4'
N N 0.0061 0.0033 'International Tables Vol C Tables 4.2.6.8 and 6.1.1.4'
O O 0.0106 0.0060 'International Tables Vol C Tables 4.2.6.8 and 6.1.1.4'

loop_
_geom_angle_atom_site_label_1
_geom_angle_atom_site_label_2
_geom_angle_atom_site_label_3
_geom_angle
_geom_angle_publ_flag
C5 O3 C11 117.71(13) ?
C6 O4 C10 114.66(13) ?
C7 O5 H5O 107.9(12) ?
O1 N1 O2 124.10(15) yes
O1 N1 C1 119.21(16) yes
O2 N1 C1 116.68(15) yes
C7 N2 C8 112.20(12) yes
C7 N2 H2N 110.7(6) ?
C8 N2 H2N 108.0(6) ?
C6 C1 C2 124.02(13) ?
C6 C1 N1 115.14(13) yes
C2 C1 N1 120.82(13) yes
C1 C2 C3 117.14(13) ?
C1 C2 C7 121.40(13) ?
C3 C2 C7 121.45(13) ?
C2 C3 C4 120.69(13) ?
C2 C3 C9 119.97(13) ?
C4 C3 C9 119.33(13) ?
C5 C4 C3 120.79(13) ?
C5 C4 H4 119.6 ?
C3 C4 H4 119.6 ?
O3 C5 C4 125.21(13) ?
O3 C5 C6 115.33(13) ?
C4 C5 C6 119.46(13) ?
O4 C6 C1 120.05(13) ?
O4 C6 C5 121.95(13) ?
C1 C6 C5 117.88(13) ?
O5 C7 N2 112.82(14) ?
O5 C7 C2 108.22(14) ?
N2 C7 C2 111.12(14) ?
O5 C7 H7 108.2 ?
N2 C7 H7 108.2 ?
C2 C7 H7 108.2 ?
N2 C8 C9 111.03(15) ?
N2 C8 H8 109.4 ?
C9 C8 H8 109.4 ?
N2 C8 H8A 109.4 ?
C9 C8 H8A 109.4 ?
H8 C8 H8A 108.0 ?
C8 C9 C3 111.32(14) ?
C8 C9 H9 109.4 ?
C3 C9 H9 109.4 ?
C8 C9 H9A 109.4 ?
C3 C9 H9A 109.4 ?
H9 C9 H9A 108.0 ?
O4 C10 H10 109.5 ?
O4 C10 H10A 109.5 ?
H10 C10 H10A 109.5 ?
O4 C10 H10B 109.5 ?
H10 C10 H10B 109.5 ?
H10A C10 H10B 109.5 ?
O3 C11 H11 109.5 ?
O3 C11 H11A 109.5 ?
H11 C11 H11A 109.5 ?
O3 C11 H11B 109.5 ?
H11 C11 H11B 109.5 ?
H11A C11 H11B 109.5 ?

loop_
_geom_bond_atom_site_label_1
_geom_bond_atom_site_label_2
_geom_bond_distance
_geom_bond_publ_flag
O1 N1 1.196(2) yes
O2 N1 1.2129(18) yes
O3 C5 1.355(2) ?
O3 C11 1.429(3) ?
O4 C6 1.3666(17) ?
O4 C10 1.430(2) ?
O5 C7 1.388(3) ?
O5 H5O 0.835(17) ?
N1 C1 1.480(3) yes
N2 C7 1.4151(19) yes
N2 C8 1.439(2) yes
N2 H2N 0.943(7) ?
C1 C6 1.385(2) ?
C1 C2 1.3891(18) ?
C2 C3 1.391(3) ?
C2 C7 1.516(3) ?
C3 C4 1.403(2) ?
C3 C9 1.5061(19) ?
C4 C5 1.3884(19) ?
C4 H4 0.9300 ?
C5 C6 1.410(3) ?
C7 H7 0.9800 ?
C8 C9 1.492(3) ?
C8 H8 0.9700 ?
C8 H8A 0.9700 ?
C9 H9 0.9700 ?
C9 H9A 0.9700 ?
C10 H10 0.9600 ?
C10 H10A 0.9600 ?
C10 H10B 0.9600 ?
C11 H11 0.9600 ?
C11 H11A 0.9600 ?
C11 H11B 0.9600 ?

loop_
_geom_hbond_atom_site_label_D
_geom_hbond_atom_site_label_H
_geom_hbond_atom_site_label_A
_geom_hbond_site_symmetry_A
_geom_hbond_distance_DH
_geom_hbond_distance_HA
_geom_hbond_distance_DA
_geom_hbond_angle_DHA
_geom_hbond_publ_flag
O5 H5O N2 2_755 0.832(17) 2.056(18) 2.870(5) 166.2(17) yes
